data_2010143
loop_
_publ_author_name
'Ohashi, Haruo'
'Osawa, Toshikazu'
'Sato, Akira'

_publ_section_title
;
 NaVSi~2~O~6~
;
_journal_issue 11
_journal_name_full 'Acta Crystallographica Section C'
_journal_page_first 1652
_journal_page_last 1655
_journal_paper_doi 10.1107/S0108270194004567
_journal_volume 50
_journal_year 1994
_chemical_formula_sum 'Na O6 Si2 V'
_chemical_formula_weight 226.10
_space_group_IT_number 15
_symmetry_cell_setting monoclinic
_symmetry_space_group_name_Hall '-C 2yc'
_symmetry_space_group_name_H-M 'C 1 2/c 1'
_atom_type_scat_source IntTabIV
_cell_angle_alpha 90.
_cell_angle_beta 106.905(2)
_cell_angle_gamma 90.
_cell_formula_units_Z 4
_cell_length_a 9.6339(4)
_cell_length_b 8.7413(2)
_cell_length_c 5.2960(3)
_cell_measurement_reflns_used 22
_cell_measurement_temperature 296
_cell_measurement_theta_max 32.1
_cell_measurement_theta_min 27.4
_cell_volume 426.72(3)
_diffrn_measurement_device 'Enraf-Nonius CAD-4'
_diffrn_measurement_method \w/2\q
_diffrn_radiation_type MoK\a
_diffrn_radiation_wavelength 0.71073
_diffrn_reflns_limit_h_max 17
_diffrn_reflns_limit_h_min 0
_diffrn_reflns_limit_k_max 15
_diffrn_reflns_limit_k_min 0
_diffrn_reflns_limit_l_max 9
_diffrn_reflns_limit_l_min -9
_diffrn_reflns_number 1378
_diffrn_reflns_theta_max 40
_diffrn_standards_decay_% -2.3
_diffrn_standards_interval_count '100 (orientation)'
_diffrn_standards_interval_time '240 (intensity)'
_diffrn_standards_number 3
_exptl_absorpt_coefficient_mu 2.85
_exptl_absorpt_correction_T_max 0.8455
_exptl_absorpt_correction_T_min 0.6783
_exptl_absorpt_correction_type integration
_exptl_crystal_colour green
_exptl_crystal_density_diffrn 3.519
_exptl_crystal_description tablet
_exptl_crystal_size_max 0.15
_exptl_crystal_size_mid 0.12
_exptl_crystal_size_min 0.06
_refine_diff_density_max 0.539
_refine_diff_density_min -0.630
_refine_ls_extinction_coef 5.79E-6
_refine_ls_extinction_method 'isotropic secondary'
_refine_ls_goodness_of_fit_obs 0.8
_refine_ls_number_parameters 48
_refine_ls_number_reflns 1285
_refine_ls_R_factor_obs 0.017
_refine_ls_shift/esd_max <0.005
_refine_ls_structure_factor_coef F
_refine_ls_weighting_scheme unit
_refine_ls_wR_factor_obs 0.022
_reflns_number_observed 1285
_reflns_number_total 1378
_reflns_observed_criterion I>1.5\s(I)
_cod_data_source_file as1073.cif
_cod_data_source_block as1073_structure_1_of_1
_cod_original_sg_symbol_H-M 'C 2/c'
_cod_database_code 2010143

loop_
_symmetry_equiv_pos_as_xyz
x,y,z
x,-y,1/2+z
-x,-y,-z
-x,y,1/2-z
1/2+x,1/2+y,z
1/2+x,1/2-y,1/2+z
1/2-x,1/2-y,-z
1/2-x,1/2+y,1/2-z

loop_
_atom_site_label
_atom_site_fract_x
_atom_site_fract_y
_atom_site_fract_z
_atom_site_U_iso_or_equiv
Na .0 .30140(9) .25 .01200(10)
V .0 .90506(3) .25 .00385(3)
Si .29177(3) .09057(3) .23925(5) .00390(4)
O1 .11532(8) .07946(9) .14400(10) .00530(10)
O2 .36103(8) .25688(9) .30540(10) .00710(10)
O3 .35238(8) .00921(9) .01320(10) .00670(10)

loop_
_geom_angle_atom_site_label_1
_geom_angle_atom_site_label_2
_geom_angle_atom_site_label_3
_geom_angle
_geom_angle_publ_flag
O1 Si O2 117.02(4) yes
O1 Si O3 108.02(4) yes
O1 Si O3 108.16(4) yes
O2 Si O3 109.92(5) yes
O2 Si O3 105.70(4) yes
O3 Si O3 107.65(4) yes
O1 V O1 84.41(3) yes
O1 V O2 90.13(3) yes
O1 V O1 93.02(3) yes
O1 V O1 81.39(3) yes
O1 V O2 90.25(3) yes
O1 V O2 94.75(3) yes
O2 V O2 96.51(4) yes
Si O3 Si 139.70(5) yes
V O1 V 98.61(3) yes
O3 O3 O3 173.04(4) yes

loop_
_geom_bond_atom_site_label_1
_geom_bond_atom_site_label_2
_geom_bond_site_symmetry_1
_geom_bond_site_symmetry_2
_geom_bond_distance
_geom_bond_publ_flag
Si O1 . . 1.6290(10) yes
Si O2 . . 1.5950(10) yes
Si O3 . . 1.6390(10) yes
Si O3 . . 1.6480(10) yes
O1 O2 . . 2.7500(10) yes
O1 O3 . . 2.6440(10) yes
O1 O3 . . 2.6540(10) yes
O2 O3 . . 2.6480(10) yes
O2 O3 . . 2.5850(10) yes
O3 O3 . . 2.6530(10) yes
Si Si . . 3.0853(4) yes
Na O1 . . 2.3820(10) yes
Na O2 . . 2.4010(10) yes
Na O3 . . 2.4200(10) yes
Na O3 . . 2.8040(10) yes
V O1 . . 2.0580(10) yes
V O1 . . 2.0640(10) yes
V O2 . . 1.9460(10) yes
O1 O1 . . 2.7650(10) yes
O2 O2 . . 2.9030(10) yes
O1 O2 . . 2.8350(10) yes
O1 O1 . . 2.9900(10) yes
O1 O2 . . 2.8430(10) yes
O1 O2 . . 2.9510(10) yes
O1 O1 . . 2.6880(10) yes
V V . . 3.1251(2) yes
